data_4330761
loop_
_publ_author_name
'Paul J. Saines'
'Mark Steinmann'
'Jin-Chong Tan'
'Hamish H.-M. Yeung'
'Wei Li'
'Phillip T. Barton'
'Anthony K. Cheetham'

_publ_contact_author_address
;Department of Materials Science and Metallurgy
The University of Cambridge
Cambridge
Cambs, UK
;
_publ_contact_author_email akc30@cam.ac.uk
_publ_contact_author_fax 441223334567
_publ_contact_author_name 'Cheetham, Anthony K.'
_publ_contact_author_phone 441223767061
_publ_section_title
;
 Isomer-Directed Structural Diversity and Its Effect on the Nanosheet
 Exfoliation and Magnetic Properties of 2,3-Dimethylsuccinate Hybrid
 Frameworks
;
_journal_name_full 'Inorganic Chemistry'
_journal_page_first 11198
_journal_page_last 11209
_journal_paper_doi 10.1021/ic302011x
_journal_volume 51
_journal_year 2012
_chemical_compound_source 'synthesis as described'
_chemical_formula_moiety 'C6 H8 O4 Zn1'
_chemical_formula_sum 'C6 H8 O4 Zn'
_chemical_formula_weight 209.49
_chemical_name_systematic
;
 ?
;
_space_group_IT_number 2
_symmetry_cell_setting triclinic
_symmetry_Int_Tables_number 2
_symmetry_space_group_name_Hall '-P 1'
_symmetry_space_group_name_H-M 'P -1'
_atom_sites_solution_hydrogens geom
_atom_sites_solution_primary heavy
_atom_sites_solution_secondary difmap
_audit_creation_date 2012-01-20T10:17:35-00:00
_audit_creation_method 'WinGX routine CIF_UPDATE'
_cell_angle_alpha 105.704(15)
_cell_angle_beta 93.165(12)
_cell_angle_gamma 95.322(15)
_cell_formula_units_Z 2
_cell_length_a 4.8404(8)
_cell_length_b 6.6927(13)
_cell_length_c 11.6506(16)
_cell_measurement_reflns_used 1281
_cell_measurement_temperature 120(2)
_cell_measurement_theta_max 71.8903
_cell_measurement_theta_min 3.952
_cell_measurement_wavelength 1.5418
_cell_volume 360.50(11)
_computing_cell_refinement 'CrysAlisPro V1.171.35.11 (Agilent Technologies)'
_computing_data_collection 'CrysAlisPro V1.171.35.11 (Agilent Technologies)'
_computing_data_reduction 'CrysAlisPro V1.171.35.11 (Agilent Technologies)'
_computing_molecular_graphics 'Diamond (Brandenburg 1997)'
_computing_publication_material 'WinGX publication routines (Farrugia, 1999)'
_computing_structure_refinement 'SHELXL-97 (Sheldrick, 2008)'
_computing_structure_solution 'DIRDIF-2008 (Beurskens, 2008)'
_diffrn_ambient_temperature 120(2)
_diffrn_detector_area_resol_mean 16.1183
_diffrn_measured_fraction_theta_full 0.9945
_diffrn_measured_fraction_theta_max 0.962
_diffrn_measurement_device_type 'Xcalibur, Eos, Gemini ultra'
_diffrn_radiation_monochromator mirror
_diffrn_radiation_probe x-ray
_diffrn_radiation_source 'Enhance Ultra (Cu) x-ray Source'
_diffrn_radiation_type CuK\a
_diffrn_radiation_wavelength 1.5418
_diffrn_reflns_av_R_equivalents 0.0387
_diffrn_reflns_av_unetI/netI 0.048
_diffrn_reflns_limit_h_max 5
_diffrn_reflns_limit_h_min -5
_diffrn_reflns_limit_k_max 5
_diffrn_reflns_limit_k_min -8
_diffrn_reflns_limit_l_max 13
_diffrn_reflns_limit_l_min -14
_diffrn_reflns_number 2698
_diffrn_reflns_theta_full 66.97
_diffrn_reflns_theta_max 72.03
_diffrn_reflns_theta_min 3.96
_exptl_absorpt_coefficient_mu 4.457
_exptl_absorpt_correction_T_max 0.847
_exptl_absorpt_correction_T_min 0.480
_exptl_absorpt_correction_type analytical
_exptl_absorpt_process_details
;
CrysAlisPro, Agilent Technologies,
Version 1.171.35.11 (release 16-05-2011 CrysAlis171 .NET)
(compiled May 16 2011,17:55:39)
Analytical numeric absorption correction using a multifaceted crystal
            model based on expressions derived by R.C. Clark & J.S. Reid.
(Clark, R. C. & Reid, J. S. (1995). Acta Cryst. A51, 887-897)
;
_exptl_crystal_colour colourless
_exptl_crystal_density_diffrn 1.93
_exptl_crystal_description rod
_exptl_crystal_F_000 212
_exptl_crystal_size_max 0.21
_exptl_crystal_size_mid 0.053
_exptl_crystal_size_min 0.0393
_refine_diff_density_max 1.039
_refine_diff_density_min -0.786
_refine_diff_density_rms 0.134
_refine_ls_extinction_method none
_refine_ls_goodness_of_fit_ref 1.056
_refine_ls_hydrogen_treatment constr
_refine_ls_matrix_type full
_refine_ls_number_parameters 102
_refine_ls_number_reflns 1355
_refine_ls_number_restraints 0
_refine_ls_restrained_S_all 1.056
_refine_ls_R_factor_all 0.0491
_refine_ls_R_factor_gt 0.0454
_refine_ls_shift/su_max 0
_refine_ls_shift/su_mean 0
_refine_ls_structure_factor_coef Fsqd
_refine_ls_weighting_details 'calc w=1/[\s^2^(Fo^2^)+(0.0783P)^2^+1.0464P] where P=(Fo^2^+2Fc^2^)/3'
_refine_ls_weighting_scheme calc
_refine_ls_wR_factor_gt 0.1216
_refine_ls_wR_factor_ref 0.1264
_reflns_number_gt 1233
_reflns_number_total 1355
_reflns_threshold_expression >2sigma(I)
_cod_data_source_file ic302011x_si_002_1.cif
_cod_data_source_block Compound7a
_cod_original_cell_volume 360.50(10)
_cod_database_code 4330761

loop_
_symmetry_equiv_pos_as_xyz
'x, y, z'
'-x, -y, -z'

loop_
_atom_site_label
_atom_site_type_symbol
_atom_site_fract_x
_atom_site_fract_y
_atom_site_fract_z
_atom_site_U_iso_or_equiv
_atom_site_adp_type
_atom_site_occupancy
_atom_site_symmetry_multiplicity
_atom_site_calc_flag
_atom_site_refinement_flags
Zn1 Zn 0.25890(10) 0.27818(8) 0.41008(4) 0.0214(2) Uani 1 1 d .
O1 O -0.1485(6) 0.2104(4) 0.3768(3) 0.0237(6) Uani 1 1 d .
C2 C -0.1877(8) -0.1372(6) 0.2371(3) 0.0190(8) Uani 1 1 d .
H2 H -0.0124 -0.1582 0.2761 0.023 Uiso 1 1 calc R
C4 C -0.3871(8) -0.3365(6) 0.2136(4) 0.0224(8) Uani 1 1 d .
H4 H -0.5617 -0.3164 0.1736 0.027 Uiso 1 1 calc R
C5 C -0.2710(9) -0.5272(7) 0.1344(4) 0.0292(9) Uani 1 1 d .
H5A H -0.2466 -0.5071 0.0569 0.044 Uiso 1 1 calc R
H5B H -0.3989 -0.6498 0.1261 0.044 Uiso 1 1 calc R
H5C H -0.0948 -0.5442 0.1705 0.044 Uiso 1 1 calc R
C1 C -0.3033(8) 0.0496(6) 0.3186(3) 0.0209(8) Uani 1 1 d .
C3 C -0.1241(10) -0.0791(7) 0.1211(4) 0.0300(10) Uani 1 1 d .
H3A H -0.0353 -0.1881 0.0702 0.045 Uiso 1 1 calc R
H3B H -0.0027 0.0493 0.1406 0.045 Uiso 1 1 calc R
H3C H -0.2946 -0.0623 0.0805 0.045 Uiso 1 1 calc R
O2 O -0.5657(6) 0.0375(4) 0.3215(3) 0.0251(6) Uani 1 1 d .
C6 C -0.4506(8) -0.3865(6) 0.3299(4) 0.0218(8) Uani 1 1 d .
O3 O -0.2843(6) -0.3013(5) 0.4211(3) 0.0262(6) Uani 1 1 d .
O4 O -0.6623(6) -0.5128(5) 0.3267(3) 0.0259(6) Uani 1 1 d .

loop_
_atom_site_aniso_label
_atom_site_aniso_U_11
_atom_site_aniso_U_22
_atom_site_aniso_U_33
_atom_site_aniso_U_23
_atom_site_aniso_U_13
_atom_site_aniso_U_12
Zn1 0.0167(3) 0.0214(3) 0.0252(4) 0.0043(2) 0.0060(2) 0.0010(2)
O1 0.0181(14) 0.0213(14) 0.0297(15) 0.0038(12) 0.0057(11) 0.0002(11)
C2 0.0184(19) 0.0195(19) 0.0204(18) 0.0057(15) 0.0062(14) 0.0049(15)
C4 0.0198(19) 0.0199(19) 0.025(2) 0.0025(15) 0.0047(15) 0.0004(15)
C5 0.028(2) 0.024(2) 0.033(2) 0.0028(17) 0.0074(17) 0.0056(17)
C1 0.0171(19) 0.023(2) 0.0236(19) 0.0075(15) 0.0041(15) 0.0017(15)
C3 0.035(2) 0.026(2) 0.029(2) 0.0061(18) 0.0124(18) 0.0000(18)
O2 0.0158(14) 0.0242(15) 0.0328(15) 0.0035(12) 0.0078(11) 0.0006(11)
C6 0.0174(19) 0.0211(19) 0.028(2) 0.0053(16) 0.0066(15) 0.0071(15)
O3 0.0236(15) 0.0269(15) 0.0271(15) 0.0057(12) 0.0054(12) 0.0008(12)
O4 0.0207(14) 0.0265(15) 0.0335(16) 0.0143(13) 0.0065(12) -0.0018(11)

loop_
_geom_angle_atom_site_label_1
_geom_angle_atom_site_label_2
_geom_angle_atom_site_label_3
_geom_angle
_geom_angle_site_symmetry_1
_geom_angle_site_symmetry_3
O3 Zn1 O4 130.36(13) 2_556 1_665
O3 Zn1 O2 111.01(12) 2_556 1_655
O4 Zn1 O2 104.50(13) 1_665 1_655
O3 Zn1 O1 98.56(12) 2_556 .
O4 Zn1 O1 102.26(12) 1_665 .
O2 Zn1 O1 107.97(11) 1_655 .
C1 O1 Zn1 133.7(3) . .
C4 C2 C1 111.9(3) . .
C4 C2 C3 112.5(3) . .
C1 C2 C3 106.9(3) . .
C6 C4 C2 111.2(3) . .
C6 C4 C5 107.1(3) . .
C2 C4 C5 112.7(3) . .
O1 C1 O2 121.5(4) . .
O1 C1 C2 122.0(3) . .
O2 C1 C2 116.5(3) . .
C1 O2 Zn1 120.2(3) . 1_455
O4 C6 O3 125.3(4) . .
O4 C6 C4 117.2(4) . .
O3 C6 C4 117.5(4) . .
C6 O3 Zn1 138.3(3) . 2_556
C6 O4 Zn1 132.4(3) . 1_445

loop_
_geom_bond_atom_site_label_1
_geom_bond_atom_site_label_2
_geom_bond_distance
_geom_bond_site_symmetry_2
Zn1 O3 1.927(3) 2_556
Zn1 O4 1.929(3) 1_665
Zn1 O2 1.957(3) 1_655
Zn1 O1 1.975(3) .
O1 C1 1.257(5) .
C2 C4 1.523(5) .
C2 C1 1.524(5) .
C2 C3 1.543(5) .
C4 C6 1.522(5) .
C4 C5 1.533(6) .
C1 O2 1.268(5) .
O2 Zn1 1.957(3) 1_455
C6 O4 1.259(5) .
C6 O3 1.263(5) .
O3 Zn1 1.927(3) 2_556
O4 Zn1 1.929(3) 1_445
